data_7212831
loop_
_publ_author_name
'Terrasson, Vincent'
'Garc\'ia, Yolanda'
'Farr\`as, Pau'
'Teixidor, Francesc'
'Vi\~nas, Clara'
'Planas, Jos\'e Giner'
'Prim, Damien'
'Light, Mark E.'
'Hursthouse, Michael B.'

_publ_section_title
;
 Crystal engineering of o-carboranyl alcohols: syntheses, crystal
 structures and thermal properties
;
_journal_issue 12
_journal_name_full CrystEngComm
_journal_page_first 4109
_journal_paper_doi 10.1039/c0ce00169d
_journal_volume 12
_journal_year 2010
_chemical_compound_source Pepe
_chemical_formula_moiety 'C17 H24 B10 O'
_chemical_formula_sum 'C17 H24 B10 O'
_chemical_formula_weight 352.46
_chemical_name_systematic
;
?
;
_space_group_IT_number 82
_symmetry_cell_setting tetragonal
_symmetry_space_group_name_Hall 'I -4'
_symmetry_space_group_name_H-M 'I -4'
_atom_sites_solution_hydrogens geom
_atom_sites_solution_primary direct
_atom_sites_solution_secondary difmap
_audit_creation_method SHELXL-97
_cell_angle_alpha 90.00
_cell_angle_beta 90.00
_cell_angle_gamma 90.00
_cell_formula_units_Z 8
_cell_length_a 17.6653(3)
_cell_length_b 17.6653(3)
_cell_length_c 12.7609(3)
_cell_measurement_reflns_used 7633
_cell_measurement_temperature 120(2)
_cell_measurement_theta_max 27.48
_cell_measurement_theta_min 2.91
_cell_volume 3982.20(13)
_computing_cell_refinement 'DENZO (Otwinowski & Minor, 1997) & COLLECT (Hooft, R.W.W., 1998)'
_computing_data_collection 'COLLECT (Hooft, R.W.W., 1998)'
_computing_data_reduction 'DENZO (Otwinowski & Minor, 1997) & COLLECT (Hooft, R.W.W., 1998)'
_computing_molecular_graphics 'CAMERON (Watkin, et al., 1993)'
_computing_publication_material 'WINGX (Farrugia, 1998)'
_computing_structure_refinement 'SHELXL-97 (Sheldrick, 2008)'
_computing_structure_solution 'SHELXS-97 (Sheldrick, 2008)'
_diffrn_ambient_temperature 120(2)
_diffrn_detector_area_resol_mean 9.091
_diffrn_measured_fraction_theta_full 0.998
_diffrn_measured_fraction_theta_max 0.998
_diffrn_measurement_device_type 'Bruker-Nonius Roper CCD camera on \k-goniostat'
_diffrn_measurement_method '\f & \w scans'
_diffrn_radiation_monochromator graphite
_diffrn_radiation_source 'Bruker-Nonius FR591 rotating anode'
_diffrn_radiation_type MoK\a
_diffrn_radiation_wavelength 0.71073
_diffrn_reflns_av_R_equivalents 0.0627
_diffrn_reflns_av_sigmaI/netI 0.0457
_diffrn_reflns_limit_h_max 22
_diffrn_reflns_limit_h_min -22
_diffrn_reflns_limit_k_max 22
_diffrn_reflns_limit_k_min -22
_diffrn_reflns_limit_l_max 16
_diffrn_reflns_limit_l_min -15
_diffrn_reflns_number 16051
_diffrn_reflns_theta_full 27.48
_diffrn_reflns_theta_max 27.48
_diffrn_reflns_theta_min 3.03
_exptl_absorpt_coefficient_mu 0.062
_exptl_absorpt_correction_T_max 0.9877
_exptl_absorpt_correction_T_min 0.9877
_exptl_absorpt_correction_type multi-scan
_exptl_absorpt_process_details 'SADABS 2007/2 (Sheldrick, G.M., 2007)'
_exptl_crystal_colour colourless
_exptl_crystal_density_diffrn 1.176
_exptl_crystal_density_method 'not measured'
_exptl_crystal_description block
_exptl_crystal_F_000 1472
_exptl_crystal_size_max 0.20
_exptl_crystal_size_mid 0.20
_exptl_crystal_size_min 0.20
_refine_diff_density_max 0.550
_refine_diff_density_min -0.192
_refine_diff_density_rms 0.056
_refine_ls_extinction_coef 0.0060(9)
_refine_ls_extinction_expression Fc^*^=kFc[1+0.001xFc^2^\l^3^/sin(2\q)]^-1/4^
_refine_ls_extinction_method SHELXL
_refine_ls_goodness_of_fit_ref 1.103
_refine_ls_hydrogen_treatment constr
_refine_ls_matrix_type full
_refine_ls_number_parameters 255
_refine_ls_number_reflns 2387
_refine_ls_number_restraints 0
_refine_ls_restrained_S_all 1.103
_refine_ls_R_factor_all 0.0567
_refine_ls_R_factor_gt 0.0485
_refine_ls_shift/su_max 0.000
_refine_ls_shift/su_mean 0.000
_refine_ls_structure_factor_coef Fsqd
_refine_ls_weighting_details 'calc w=1/[\s^2^(Fo^2^)+(0.0537P)^2^+2.6176P] where P=(Fo^2^+2Fc^2^)/3'
_refine_ls_weighting_scheme calc
_refine_ls_wR_factor_gt 0.1143
_refine_ls_wR_factor_ref 0.1195
_reflns_number_gt 2145
_reflns_number_total 2387
_reflns_threshold_expression >2\s(I)
_cod_data_source_file c0ce00169d.txt
_cod_data_source_block 2009gjt0006
_cod_database_code 7212831

loop_
_symmetry_equiv_pos_as_xyz
'x, y, z'
'-x, -y, z'
'y, -x, -z'
'-y, x, -z'
'x+1/2, y+1/2, z+1/2'
'-x+1/2, -y+1/2, z+1/2'
'y+1/2, -x+1/2, -z+1/2'
'-y+1/2, x+1/2, -z+1/2'

loop_
_atom_site_label
_atom_site_type_symbol
_atom_site_fract_x
_atom_site_fract_y
_atom_site_fract_z
_atom_site_U_iso_or_equiv
_atom_site_adp_type
_atom_site_occupancy
_atom_site_symmetry_multiplicity
_atom_site_calc_flag
_atom_site_refinement_flags
C1 C 0.71629(14) 0.54360(14) 0.1117(2) 0.0174(5) Uani 1 1 d .
C2 C 0.79776(14) 0.55719(13) 0.0414(2) 0.0178(5) Uani 1 1 d .
C3 C 0.66862(13) 0.47270(14) 0.0869(2) 0.0182(5) Uani 1 1 d .
H3 H 0.7011 0.4377 0.0447 0.022 Uiso 1 1 calc R
C4 C 0.64468(16) 0.43072(16) 0.1839(2) 0.0266(6) Uani 1 1 d .
H4 H 0.6837 0.4091 0.2254 0.032 Uiso 1 1 calc R
C5 C 0.57510(16) 0.42115(15) 0.2163(2) 0.0269(6) Uani 1 1 d .
H5 H 0.5363 0.4457 0.1776 0.032 Uiso 1 1 calc R
C6 C 0.55121(16) 0.37522(16) 0.3085(2) 0.0283(6) Uani 1 1 d .
C7 C 0.59285(16) 0.31596(17) 0.3500(3) 0.0311(6) Uani 1 1 d .
H7 H 0.6400 0.3026 0.3194 0.037 Uiso 1 1 calc R
C8 C 0.56615(19) 0.27597(18) 0.4360(3) 0.0372(7) Uani 1 1 d .
H8 H 0.5957 0.2362 0.4649 0.045 Uiso 1 1 calc R
C9 C 0.49681(19) 0.2937(2) 0.4800(3) 0.0390(8) Uani 1 1 d .
H9 H 0.4783 0.2659 0.5383 0.047 Uiso 1 1 calc R
C10 C 0.45479(19) 0.3523(2) 0.4383(3) 0.0415(8) Uani 1 1 d .
H10 H 0.4073 0.3652 0.4684 0.050 Uiso 1 1 calc R
C11 C 0.48138(18) 0.39231(18) 0.3530(3) 0.0343(7) Uani 1 1 d .
H11 H 0.4516 0.4320 0.3244 0.041 Uiso 1 1 calc R
C12 C 0.82102(14) 0.50157(14) -0.0424(2) 0.0208(5) Uani 1 1 d .
C13 C 0.89032(16) 0.46446(16) -0.0337(2) 0.0297(6) Uani 1 1 d .
H13 H 0.9198 0.4705 0.0280 0.036 Uiso 1 1 calc R
C14 C 0.91684(18) 0.41874(18) -0.1142(3) 0.0364(7) Uani 1 1 d .
H14 H 0.9649 0.3950 -0.1084 0.044 Uiso 1 1 calc R
C15 C 0.87300(18) 0.40772(17) -0.2031(3) 0.0344(7) Uani 1 1 d .
H15 H 0.8911 0.3766 -0.2584 0.041 Uiso 1 1 calc R
C16 C 0.80277(17) 0.44224(16) -0.2111(2) 0.0295(6) Uani 1 1 d .
H16 H 0.7721 0.4335 -0.2710 0.035 Uiso 1 1 calc R
C17 C 0.77714(16) 0.48941(15) -0.1321(2) 0.0246(6) Uani 1 1 d .
H17 H 0.7294 0.5137 -0.1389 0.030 Uiso 1 1 calc R
B3 B 0.80214(16) 0.52798(17) 0.1707(2) 0.0216(6) Uani 1 1 d .
H3A H 0.8224 0.4705 0.1949 0.026 Uiso 1 1 calc R
B4 B 0.72710(17) 0.57516(17) 0.2377(2) 0.0225(6) Uani 1 1 d .
H4A H 0.6985 0.5497 0.3076 0.027 Uiso 1 1 calc R
B5 B 0.67606(17) 0.62835(17) 0.1424(2) 0.0222(6) Uani 1 1 d .
H5A H 0.6135 0.6375 0.1493 0.027 Uiso 1 1 calc R
B6 B 0.72017(16) 0.61494(15) 0.0192(3) 0.0200(6) Uani 1 1 d .
H6 H 0.6869 0.6143 -0.0555 0.024 Uiso 1 1 calc R
B7 B 0.86465(17) 0.59851(18) 0.1199(3) 0.0241(6) Uani 1 1 d .
H7A H 0.9270 0.5883 0.1122 0.029 Uiso 1 1 calc R
B8 B 0.82100(18) 0.61121(18) 0.2441(3) 0.0275(7) Uani 1 1 d .
H8A H 0.8546 0.6095 0.3185 0.033 Uiso 1 1 calc R
B9 B 0.74214(18) 0.67477(18) 0.2263(3) 0.0282(7) Uani 1 1 d .
H9A H 0.7238 0.7154 0.2887 0.034 Uiso 1 1 calc R
B10 B 0.73763(18) 0.69869(17) 0.0901(3) 0.0261(7) Uani 1 1 d .
H10A H 0.7160 0.7549 0.0628 0.031 Uiso 1 1 calc R
B11 B 0.81379(17) 0.65232(16) 0.0250(3) 0.0232(6) Uani 1 1 d .
H11A H 0.8424 0.6775 -0.0451 0.028 Uiso 1 1 calc R
B12 B 0.82701(18) 0.68813(18) 0.1539(3) 0.0275(7) Uani 1 1 d .
H12 H 0.8647 0.7379 0.1694 0.033 Uiso 1 1 calc R
O1 O 0.60749(10) 0.49560(10) 0.02226(15) 0.0224(4) Uani 1 1 d .
H1 H 0.5807 0.4578 0.0074 0.034 Uiso 1 1 calc R

loop_
_atom_site_aniso_label
_atom_site_aniso_U_11
_atom_site_aniso_U_22
_atom_site_aniso_U_33
_atom_site_aniso_U_23
_atom_site_aniso_U_13
_atom_site_aniso_U_12
C1 0.0165(11) 0.0175(12) 0.0182(11) 0.0005(10) -0.0021(10) 0.0002(9)
C2 0.0152(11) 0.0170(11) 0.0212(13) 0.0007(10) -0.0013(10) -0.0005(9)
C3 0.0155(11) 0.0190(12) 0.0202(13) 0.0019(10) -0.0041(10) -0.0001(9)
C4 0.0292(14) 0.0291(14) 0.0215(14) 0.0017(11) -0.0051(12) -0.0074(11)
C5 0.0278(14) 0.0261(14) 0.0267(15) -0.0033(12) -0.0019(12) 0.0022(11)
C6 0.0362(15) 0.0284(14) 0.0204(13) -0.0063(11) 0.0026(12) -0.0144(12)
C7 0.0223(13) 0.0367(15) 0.0341(16) -0.0076(13) 0.0001(12) -0.0052(11)
C8 0.0429(18) 0.0310(16) 0.0378(17) 0.0054(14) -0.0149(15) -0.0048(13)
C9 0.0423(17) 0.0522(19) 0.0226(15) 0.0057(15) -0.0019(14) -0.0231(15)
C10 0.0318(16) 0.064(2) 0.0288(16) -0.0094(16) 0.0068(14) -0.0009(15)
C11 0.0372(16) 0.0351(16) 0.0305(16) -0.0028(14) -0.0030(13) 0.0064(13)
C12 0.0203(12) 0.0166(11) 0.0254(13) 0.0002(10) 0.0023(11) -0.0034(9)
C13 0.0257(13) 0.0288(14) 0.0345(17) -0.0023(13) -0.0009(13) 0.0037(11)
C14 0.0277(15) 0.0338(15) 0.0478(19) -0.0056(15) 0.0063(14) 0.0086(12)
C15 0.0423(17) 0.0294(14) 0.0314(16) -0.0052(13) 0.0128(14) 0.0013(13)
C16 0.0378(16) 0.0257(14) 0.0250(14) -0.0015(12) 0.0035(13) -0.0026(11)
C17 0.0256(13) 0.0222(12) 0.0260(14) 0.0012(11) 0.0008(11) -0.0017(10)
B3 0.0166(13) 0.0271(15) 0.0212(14) 0.0009(12) -0.0038(11) -0.0002(11)
B4 0.0214(14) 0.0273(15) 0.0188(14) -0.0039(12) -0.0032(12) -0.0015(11)
B5 0.0217(14) 0.0207(13) 0.0243(15) -0.0040(12) -0.0032(12) 0.0029(11)
B6 0.0197(13) 0.0158(12) 0.0246(14) 0.0004(12) -0.0029(12) 0.0005(10)
B7 0.0192(13) 0.0275(15) 0.0255(16) -0.0016(13) -0.0050(12) -0.0047(11)
B8 0.0245(15) 0.0292(16) 0.0288(16) -0.0054(14) -0.0068(13) -0.0046(12)
B9 0.0275(16) 0.0274(16) 0.0296(18) -0.0084(13) -0.0020(13) -0.0014(12)
B10 0.0292(15) 0.0179(14) 0.0312(17) -0.0036(13) -0.0050(14) 0.0002(12)
B11 0.0241(14) 0.0170(13) 0.0284(16) -0.0003(12) -0.0033(13) -0.0045(10)
B12 0.0263(15) 0.0246(15) 0.0315(17) -0.0067(14) -0.0030(14) -0.0045(12)
O1 0.0199(9) 0.0174(8) 0.0299(10) 0.0010(8) -0.0115(8) -0.0020(7)

loop_
_atom_type_symbol
_atom_type_description
_atom_type_scat_dispersion_real
_atom_type_scat_dispersion_imag
_atom_type_scat_source
C C 0.0033 0.0000 'International Tables Vol C Tables 4.2.6.8 and 6.1.1.4'
H H 0.0000 0.0000 'International Tables Vol C Tables 4.2.6.8 and 6.1.1.4'
B B 0.0013 0.0000 'International Tables Vol C Tables 4.2.6.8 and 6.1.1.4'
O O 0.0106 0.0000 'International Tables Vol C Tables 4.2.6.8 and 6.1.1.4'

loop_
_geom_angle_atom_site_label_1
_geom_angle_atom_site_label_2
_geom_angle_atom_site_label_3
_geom_angle
C3 C1 B5 122.2(2)
C3 C1 B4 121.2(2)
B5 C1 B4 62.89(17)
C3 C1 C2 117.7(2)
B5 C1 C2 110.36(19)
B4 C1 C2 110.63(18)
C3 C1 B3 116.2(2)
B5 C1 B3 114.17(19)
B4 C1 B3 62.73(16)
C2 C1 B3 60.61(15)
C3 C1 B6 118.3(2)
B5 C1 B6 62.14(17)
B4 C1 B6 113.5(2)
C2 C1 B6 60.44(15)
B3 C1 B6 112.45(19)
C12 C2 B7 120.3(2)
C12 C2 C1 120.6(2)
B7 C2 C1 109.47(19)
C12 C2 B11 120.4(2)
B7 C2 B11 62.62(17)
C1 C2 B11 109.85(19)
C12 C2 B3 118.0(2)
B7 C2 B3 62.52(17)
C1 C2 B3 59.77(15)
B11 C2 B3 113.6(2)
C12 C2 B6 118.9(2)
B7 C2 B6 113.0(2)
C1 C2 B6 60.22(15)
B11 C2 B6 62.23(16)
B3 C2 B6 111.6(2)
O1 C3 C4 113.9(2)
O1 C3 C1 107.66(19)
C4 C3 C1 112.7(2)
O1 C3 H3 107.4
C4 C3 H3 107.4
C1 C3 H3 107.4
C5 C4 C3 126.1(3)
C5 C4 H4 117.0
C3 C4 H4 117.0
C4 C5 C6 125.9(3)
C4 C5 H5 117.0
C6 C5 H5 117.0
C7 C6 C11 118.6(3)
C7 C6 C5 124.3(3)
C11 C6 C5 117.1(3)
C6 C7 C8 120.5(3)
C6 C7 H7 119.8
C8 C7 H7 119.8
C9 C8 C7 120.4(3)
C9 C8 H8 119.8
C7 C8 H8 119.8
C10 C9 C8 119.3(3)
C10 C9 H9 120.3
C8 C9 H9 120.3
C11 C10 C9 120.3(3)
C11 C10 H10 119.8
C9 C10 H10 119.8
C10 C11 C6 120.9(3)
C10 C11 H11 119.6
C6 C11 H11 119.6
C13 C12 C17 118.6(3)
C13 C12 C2 119.3(2)
C17 C12 C2 121.9(2)
C14 C13 C12 120.8(3)
C14 C13 H13 119.6
C12 C13 H13 119.6
C15 C14 C13 119.9(3)
C15 C14 H14 120.1
C13 C14 H14 120.1
C16 C15 C14 119.9(3)
C16 C15 H15 120.1
C14 C15 H15 120.1
C17 C16 C15 120.3(3)
C17 C16 H16 119.9
C15 C16 H16 119.9
C16 C17 C12 120.5(3)
C16 C17 H17 119.8
C12 C17 H17 119.8
C1 B3 C2 59.61(15)
C1 B3 B8 105.3(2)
C2 B3 B8 105.4(2)
C1 B3 B4 58.55(16)
C2 B3 B4 106.5(2)
B8 B3 B4 59.96(17)
C1 B3 B7 106.0(2)
C2 B3 B7 58.26(16)
B8 B3 B7 59.86(18)
B4 B3 B7 107.9(2)
C1 B3 H3A 123.4
C2 B3 H3A 123.2
B8 B3 H3A 123.0
B4 B3 H3A 121.9
B7 B3 H3A 122.3
C1 B4 B8 105.3(2)
C1 B4 B5 58.29(16)
B8 B4 B5 108.3(2)
C1 B4 B3 58.71(15)
B8 B4 B3 59.77(17)
B5 B4 B3 107.2(2)
C1 B4 B9 105.1(2)
B8 B4 B9 60.80(18)
B5 B4 B9 60.01(17)
B3 B4 B9 108.1(2)
C1 B4 H4A 124.5
B8 B4 H4A 121.8
B5 B4 H4A 121.9
B3 B4 H4A 121.9
B9 B4 H4A 121.9
C1 B5 B6 59.63(16)
C1 B5 B10 105.8(2)
B6 B5 B10 59.48(17)
C1 B5 B4 58.82(16)
B6 B5 B4 108.2(2)
B10 B5 B4 108.3(2)
C1 B5 B9 105.6(2)
B6 B5 B9 107.9(2)
B10 B5 B9 60.29(18)
B4 B5 B9 60.10(18)
C1 B5 H5A 123.8
B6 B5 H5A 121.5
B10 B5 H5A 122.1
B4 B5 H5A 121.4
B9 B5 H5A 122.2
C1 B6 C2 59.33(15)
C1 B6 B10 105.6(2)
C2 B6 B10 105.8(2)
C1 B6 B5 58.23(16)
C2 B6 B5 106.4(2)
B10 B6 B5 60.54(18)
C1 B6 B11 106.2(2)
C2 B6 B11 58.47(15)
B10 B6 B11 60.33(17)
B5 B6 B11 108.8(2)
C1 B6 H6 123.6
C2 B6 H6 123.3
B10 B6 H6 122.5
B5 B6 H6 121.7
B11 B6 H6 121.8
C2 B7 B12 105.4(2)
C2 B7 B8 106.0(2)
B12 B7 B8 60.38(19)
C2 B7 B11 58.81(15)
B12 B7 B11 60.02(18)
B8 B7 B11 108.7(2)
C2 B7 B3 59.22(16)
B12 B7 B3 107.6(2)
B8 B7 B3 59.76(17)
B11 B7 B3 107.9(2)
C2 B7 H7A 123.9
B12 B7 H7A 122.3
B8 B7 H7A 121.7
B11 B7 H7A 121.4
B3 B7 H7A 121.8
B3 B8 B7 60.38(18)
B3 B8 B4 60.27(16)
B7 B8 B4 108.6(2)
B3 B8 B12 107.5(2)
B7 B8 B12 59.64(18)
B4 B8 B12 107.4(2)
B3 B8 B9 107.7(2)
B7 B8 B9 107.5(2)
B4 B8 B9 59.78(17)
B12 B8 B9 59.37(19)
B3 B8 H8A 121.6
B7 B8 H8A 121.5
B4 B8 H8A 121.6
B12 B8 H8A 122.4
B9 B8 H8A 122.2
B12 B9 B5 107.5(2)
B12 B9 B4 107.4(2)
B5 B9 B4 59.89(17)
B12 B9 B10 60.09(19)
B5 B9 B10 59.77(18)
B4 B9 B10 107.7(2)
B12 B9 B8 59.77(19)
B5 B9 B8 107.2(2)
B4 B9 B8 59.41(17)
B10 B9 B8 107.7(2)
B12 B9 H9A 121.9
B5 B9 H9A 122.1
B4 B9 H9A 122.1
B10 B9 H9A 121.7
B8 B9 H9A 122.2
B6 B10 B5 59.98(17)
B6 B10 B11 60.41(17)
B5 B10 B11 108.4(2)
B6 B10 B12 107.5(2)
B5 B10 B12 107.2(2)
B11 B10 B12 59.77(18)
B6 B10 B9 108.0(2)
B5 B10 B9 59.94(18)
B11 B10 B9 108.1(2)
B12 B10 B9 59.59(19)
B6 B10 H10A 121.7
B5 B10 H10A 121.8
B11 B10 H10A 121.4
B12 B10 H10A 122.4
B9 B10 H10A 121.8
C2 B11 B12 104.9(2)
C2 B11 B10 105.6(2)
B12 B11 B10 60.26(18)
C2 B11 B7 58.56(16)
B12 B11 B7 59.67(18)
B10 B11 B7 108.0(2)
C2 B11 B6 59.30(15)
B12 B11 B6 107.0(2)
B10 B11 B6 59.27(17)
B7 B11 B6 107.4(2)
C2 B11 H11A 124.0
B12 B11 H11A 122.6
B10 B11 H11A 122.1
B7 B11 H11A 121.8
B6 B11 H11A 122.1
B7 B12 B9 109.0(2)
B7 B12 B11 60.30(18)
B9 B12 B11 108.9(2)
B7 B12 B8 59.98(18)
B9 B12 B8 60.86(19)
B11 B12 B8 108.6(2)
B7 B12 B10 108.3(2)
B9 B12 B10 60.32(18)
B11 B12 B10 59.97(18)
B8 B12 B10 108.7(2)
B7 B12 H12 121.5
B9 B12 H12 120.9
B11 B12 H12 121.4
B8 B12 H12 121.2
B10 B12 H12 121.6
C3 O1 H1 109.5

loop_
_geom_bond_atom_site_label_1
_geom_bond_atom_site_label_2
_geom_bond_distance
C1 C3 1.542(3)
C1 B5 1.703(4)
C1 B4 1.712(4)
C1 C2 1.713(3)
C1 B3 1.715(4)
C1 B6 1.728(4)
C2 C12 1.509(4)
C2 B7 1.712(4)
C2 B11 1.717(4)
C2 B3 1.730(4)
C2 B6 1.732(4)
C3 O1 1.418(3)
C3 C4 1.503(4)
C3 H3 1.0000
C4 C5 1.308(4)
C4 H4 0.9500
C5 C6 1.489(4)
C5 H5 0.9500
C6 C7 1.385(4)
C6 C11 1.392(4)
C7 C8 1.388(5)
C7 H7 0.9500
C8 C9 1.383(5)
C8 H8 0.9500
C9 C10 1.381(5)
C9 H9 0.9500
C10 C11 1.379(5)
C10 H10 0.9500
C11 H11 0.9500
C12 C13 1.393(4)
C12 C17 1.400(4)
C13 C14 1.388(4)
C13 H13 0.9500
C14 C15 1.388(5)
C14 H14 0.9500
C15 C16 1.386(4)
C15 H15 0.9500
C16 C17 1.384(4)
C16 H16 0.9500
C17 H17 0.9500
B3 B8 1.775(4)
B3 B4 1.784(4)
B3 B7 1.786(4)
B3 H3A 1.1200
B4 B8 1.779(4)
B4 B5 1.782(4)
B4 B9 1.785(4)
B4 H4A 1.1200
B5 B6 1.771(4)
B5 B10 1.781(4)
B5 B9 1.784(4)
B5 H5A 1.1200
B6 B10 1.762(4)
B6 B11 1.782(4)
B6 H6 1.1200
B7 B12 1.771(4)
B7 B8 1.777(5)
B7 B11 1.782(4)
B7 H7A 1.1200
B8 B12 1.784(5)
B8 B9 1.804(5)
B8 H8A 1.1200
B9 B12 1.777(5)
B9 B10 1.790(5)
B9 H9A 1.1200
B10 B11 1.781(4)
B10 B12 1.786(4)
B10 H10A 1.1200
B11 B12 1.777(5)
B11 H11A 1.1200
B12 H12 1.1200
O1 H1 0.8400
